data_7112854
loop_
_publ_author_name
'Schrenk, Claudio'
'Schnepf, Andreas'

_publ_section_title
;
 Sn[Si(SiMe3)3]3- and Sn3[Si(SiMe3)3]4: first insight into the mechanism
 of the disproportionation of a tin monohalide gives access to the
 shortest double bond of tin.
;
_journal_issue 36
_journal_name_full 'Chemical communications (Cambridge, England)'
_journal_page_first 6756
_journal_page_last 6758
_journal_paper_doi 10.1039/c0cc02367a
_journal_volume 46
_journal_year 2010
_chemical_formula_sum 'C31 H89 Li O Si12 Sn'
_chemical_formula_weight 940.73
_chemical_name_systematic
;
?
;
_space_group_IT_number 9
_symmetry_cell_setting monoclinic
_symmetry_space_group_name_Hall 'C -2yc'
_symmetry_space_group_name_H-M 'C 1 c 1'
_atom_sites_solution_hydrogens geom
_atom_sites_solution_primary direct
_atom_sites_solution_secondary difmap
_audit_creation_method SHELXL-97
_cell_angle_alpha 90.00
_cell_angle_beta 104.04(3)
_cell_angle_gamma 90.00
_cell_formula_units_Z 4
_cell_length_a 12.937(3)
_cell_length_b 23.193(5)
_cell_length_c 18.878(4)
_cell_measurement_reflns_used 34098
_cell_measurement_temperature 149(2)
_cell_measurement_theta_max 27.2
_cell_measurement_theta_min 1.75
_cell_volume 5495(2)
_computing_structure_refinement 'SHELXL-97 (Sheldrick, 1997)'
_computing_structure_solution 'SHELXS-97 (Sheldrick, 1990)'
_diffrn_ambient_temperature 149(2)
_diffrn_measured_fraction_theta_full 0.999
_diffrn_measured_fraction_theta_max 0.999
_diffrn_radiation_monochromator graphite
_diffrn_radiation_source 'fine-focus sealed tube'
_diffrn_radiation_type MoK\a
_diffrn_radiation_wavelength 0.71073
_diffrn_reflns_av_R_equivalents 0.0426
_diffrn_reflns_av_sigmaI/netI 0.0333
_diffrn_reflns_limit_h_max 16
_diffrn_reflns_limit_h_min -16
_diffrn_reflns_limit_k_max 29
_diffrn_reflns_limit_k_min -29
_diffrn_reflns_limit_l_max 19
_diffrn_reflns_limit_l_min -23
_diffrn_reflns_number 22543
_diffrn_reflns_theta_full 26.72
_diffrn_reflns_theta_max 26.72
_diffrn_reflns_theta_min 1.76
_exptl_absorpt_coefficient_mu 0.748
_exptl_absorpt_correction_T_max 0.9206
_exptl_absorpt_correction_T_min 0.7340
_exptl_absorpt_correction_type numerical
_exptl_crystal_colour orange
_exptl_crystal_density_diffrn 1.137
_exptl_crystal_density_method 'not measured'
_exptl_crystal_description fragment
_exptl_crystal_F_000 2016
_exptl_crystal_size_max 0.4
_exptl_crystal_size_mid 0.2
_exptl_crystal_size_min 0.15
_refine_diff_density_max 1.073
_refine_diff_density_min -1.158
_refine_diff_density_rms 0.065
_refine_ls_abs_structure_details 'Flack H D (1983), Acta Cryst. A39, 876-881'
_refine_ls_abs_structure_Flack 0.069(10)
_refine_ls_extinction_method none
_refine_ls_goodness_of_fit_ref 1.023
_refine_ls_hydrogen_treatment mixed
_refine_ls_matrix_type full
_refine_ls_number_parameters 469
_refine_ls_number_reflns 10481
_refine_ls_number_restraints 2
_refine_ls_restrained_S_all 1.023
_refine_ls_R_factor_all 0.0314
_refine_ls_R_factor_gt 0.0299
_refine_ls_shift/su_max 0.001
_refine_ls_shift/su_mean 0.000
_refine_ls_structure_factor_coef Fsqd
_refine_ls_weighting_details 'calc w=1/[\s^2^(Fo^2^)+(0.0565P)^2^+0.0000P] where P=(Fo^2^+2Fc^2^)/3'
_refine_ls_weighting_scheme calc
_refine_ls_wR_factor_gt 0.0753
_refine_ls_wR_factor_ref 0.0760
_reflns_number_gt 10086
_reflns_number_total 10481
_reflns_threshold_expression >2sigma(I)
_cod_data_source_file c0cc02367a.txt
_cod_data_source_block cls20cc
_cod_original_cell_volume 5494.9(19)
_cod_original_sg_symbol_H-M Cc
_cod_database_code 7112854

loop_
_symmetry_equiv_pos_as_xyz
'x, y, z'
'x, -y, z+1/2'
'x+1/2, y+1/2, z'
'x+1/2, -y+1/2, z+1/2'

loop_
_atom_site_label
_atom_site_type_symbol
_atom_site_fract_x
_atom_site_fract_y
_atom_site_fract_z
_atom_site_U_iso_or_equiv
_atom_site_adp_type
_atom_site_occupancy
_atom_site_symmetry_multiplicity
_atom_site_calc_flag
_atom_site_refinement_flags
Sn1 Sn 0.446795(11) 0.842398(7) 0.646023(10) 0.01826(5) Uani 1 1 d .
Si1 Si 0.59179(6) 0.92796(3) 0.66998(5) 0.02214(16) Uani 1 1 d .
Si2 Si 0.36183(6) 0.82110(3) 0.75980(5) 0.02086(15) Uani 1 1 d .
Si3 Si 0.53182(6) 0.74548(3) 0.60635(5) 0.02106(16) Uani 1 1 d .
Si10 Si 0.49266(7) 1.01442(4) 0.63544(6) 0.03082(19) Uani 1 1 d .
Si11 Si 0.72237(7) 0.94464(4) 0.77997(5) 0.02892(18) Uani 1 1 d .
Si12 Si 0.68728(7) 0.92781(4) 0.57751(6) 0.02992(19) Uani 1 1 d .
Si20 Si 0.31415(7) 0.90953(4) 0.80519(5) 0.02711(19) Uani 1 1 d .
Si21 Si 0.44959(6) 0.76785(4) 0.86471(5) 0.02714(18) Uani 1 1 d .
Si22 Si 0.18764(6) 0.78451(4) 0.70796(5) 0.02645(18) Uani 1 1 d .
Si30 Si 0.49837(7) 0.75174(4) 0.47700(5) 0.02823(18) Uani 1 1 d .
Si31 Si 0.70720(6) 0.71448(4) 0.66242(5) 0.02791(18) Uani 1 1 d .
Si32 Si 0.42942(7) 0.66195(4) 0.61107(6) 0.0294(2) Uani 1 1 d .
C10B C 0.5687(4) 1.07091(15) 0.5970(3) 0.0446(9) Uani 1 1 d .
H10A H 0.634(3) 1.0793(11) 0.6319(14) 0.067 Uiso 1 1 calc R
H10B H 0.5266(18) 1.1054(13) 0.5866(18) 0.067 Uiso 1 1 calc R
H10C H 0.584(2) 1.0568(7) 0.5527(18) 0.067 Uiso 1 1 calc R
C10A C 0.4470(3) 1.05456(17) 0.7087(3) 0.0443(9) Uani 1 1 d .
H10D H 0.408(3) 1.0312(9) 0.7293(15) 0.066 Uiso 1 1 calc R
H10E H 0.408(3) 1.0849(14) 0.6891(7) 0.066 Uiso 1 1 calc R
H10F H 0.5037(19) 1.0667(14) 0.7426(16) 0.066 Uiso 1 1 calc R
C10C C 0.3689(3) 0.99909(19) 0.5617(3) 0.0495(11) Uani 1 1 d .
H10G H 0.335(2) 1.0351(12) 0.5432(16) 0.074 Uiso 1 1 calc R
H10H H 0.320(2) 0.9762(16) 0.5816(8) 0.074 Uiso 1 1 calc R
H10I H 0.3879(8) 0.9781(16) 0.5224(17) 0.074 Uiso 1 1 calc R
C11A C 0.8623(3) 0.93000(17) 0.7721(2) 0.0403(9) Uani 1 1 d .
H11A H 0.8659(7) 0.8924(13) 0.7525(19) 0.060 Uiso 1 1 calc R
H11B H 0.9100(16) 0.9324(14) 0.8191(15) 0.060 Uiso 1 1 calc R
H11C H 0.8818(12) 0.9578(12) 0.7406(18) 0.060 Uiso 1 1 calc R
C11C C 0.7022(3) 0.8976(2) 0.8553(3) 0.0536(11) Uani 1 1 d .
H11D H 0.628(3) 0.8947(14) 0.8531(14) 0.080 Uiso 1 1 calc R
H11E H 0.738(3) 0.9138(11) 0.9011(17) 0.080 Uiso 1 1 calc R
H11F H 0.730(3) 0.8602(15) 0.8505(13) 0.080 Uiso 1 1 calc R
C11B C 0.7214(4) 1.0219(2) 0.8100(3) 0.0551(12) Uani 1 1 d .
H11G H 0.775(3) 1.0279(5) 0.849(2) 0.083 Uiso 1 1 calc R
H11H H 0.660(3) 1.0294(6) 0.822(2) 0.083 Uiso 1 1 calc R
H11I H 0.728(3) 1.0451(9) 0.7738(16) 0.083 Uiso 1 1 calc R
C12B C 0.7708(3) 0.86162(17) 0.5773(2) 0.0387(8) Uani 1 1 d .
H12A H 0.798(2) 0.8613(7) 0.5340(16) 0.058 Uiso 1 1 calc R
H12B H 0.7279(15) 0.8278(11) 0.5781(18) 0.058 Uiso 1 1 calc R
H12C H 0.830(2) 0.8618(7) 0.6198(16) 0.058 Uiso 1 1 calc R
C12A C 0.7861(4) 0.98916(18) 0.5853(3) 0.0517(11) Uani 1 1 d .
H12D H 0.779(2) 1.0068(13) 0.5380(17) 0.078 Uiso 1 1 calc R
H12E H 0.858(3) 0.9744(6) 0.603(2) 0.078 Uiso 1 1 calc R
H12F H 0.772(2) 1.0175(13) 0.619(2) 0.078 Uiso 1 1 calc R
C12C C 0.5917(4) 0.93503(19) 0.4851(2) 0.0453(9) Uani 1 1 d .
H12G H 0.535(2) 0.9076(14) 0.4809(8) 0.068 Uiso 1 1 calc R
H12H H 0.6288(14) 0.9279(15) 0.4477(12) 0.068 Uiso 1 1 calc R
H12I H 0.563(2) 0.9733(13) 0.4797(8) 0.068 Uiso 1 1 calc R
C20A C 0.2391(3) 0.90007(19) 0.8787(2) 0.0433(9) Uani 1 1 d .
H20A H 0.264(2) 0.9230(13) 0.9141(16) 0.065 Uiso 1 1 calc R
H20B H 0.246(2) 0.8652(13) 0.8941(14) 0.065 Uiso 1 1 calc R
H20C H 0.173(2) 0.9077(15) 0.8610(8) 0.065 Uiso 1 1 calc R
C20B C 0.4329(3) 0.95486(17) 0.8480(2) 0.0418(9) Uani 1 1 d .
H20D H 0.468(2) 0.9385(10) 0.8893(17) 0.063 Uiso 1 1 calc R
H20E H 0.4113(8) 0.9898(13) 0.8575(19) 0.063 Uiso 1 1 calc R
H20F H 0.475(2) 0.9578(13) 0.8174(13) 0.063 Uiso 1 1 calc R
C20C C 0.2267(3) 0.95320(17) 0.7295(3) 0.0410(9) Uani 1 1 d .
H20G H 0.2610(16) 0.9563(12) 0.6884(15) 0.062 Uiso 1 1 calc R
H20H H 0.216(2) 0.9920(13) 0.7477(8) 0.062 Uiso 1 1 calc R
H20I H 0.157(2) 0.9340(9) 0.7128(13) 0.062 Uiso 1 1 calc R
C21B C 0.3716(3) 0.70416(19) 0.8862(3) 0.0449(9) Uani 1 1 d .
H21A H 0.306(3) 0.7172(5) 0.8947(19) 0.067 Uiso 1 1 calc R
H21B H 0.4117(18) 0.6851(11) 0.9284(18) 0.067 Uiso 1 1 calc R
H21C H 0.358(2) 0.6782(12) 0.8462(15) 0.067 Uiso 1 1 calc R
C21A C 0.4826(3) 0.8126(2) 0.9500(2) 0.0455(9) Uani 1 1 d .
H21D H 0.521(3) 0.8403(13) 0.9442(8) 0.068 Uiso 1 1 calc R
H21E H 0.515(3) 0.7924(9) 0.9849(14) 0.068 Uiso 1 1 calc R
H21F H 0.426(2) 0.8251(14) 0.9587(12) 0.068 Uiso 1 1 calc R
C21C C 0.5797(3) 0.73913(18) 0.8531(3) 0.0436(9) Uani 1 1 d .
H21G H 0.6073(17) 0.7127(14) 0.8905(17) 0.065 Uiso 1 1 calc R
H21H H 0.6279(19) 0.7697(10) 0.8552(19) 0.065 Uiso 1 1 calc R
H21I H 0.5691(6) 0.7206(15) 0.8077(17) 0.065 Uiso 1 1 calc R
C22C C 0.0823(3) 0.81318(19) 0.7521(3) 0.0467(10) Uani 1 1 d .
H22A H 0.1020(15) 0.8068(15) 0.8003(17) 0.070 Uiso 1 1 calc R
H22B H 0.020(2) 0.7952(13) 0.7333(16) 0.070 Uiso 1 1 calc R
H22C H 0.074(2) 0.8511(13) 0.7437(18) 0.070 Uiso 1 1 calc R
C22B C 0.1664(3) 0.70448(17) 0.7101(3) 0.0411(9) Uani 1 1 d .
H22D H 0.095(2) 0.6954(4) 0.6833(18) 0.062 Uiso 1 1 calc R
H22E H 0.176(3) 0.6920(5) 0.7597(16) 0.062 Uiso 1 1 calc R
H22F H 0.217(2) 0.6852(6) 0.6883(18) 0.062 Uiso 1 1 calc R
C22A C 0.1435(3) 0.8093(2) 0.6102(2) 0.0440(9) Uani 1 1 d .
H22G H 0.149(3) 0.8498(12) 0.6083(3) 0.066 Uiso 1 1 calc R
H22H H 0.072(2) 0.7979(13) 0.5906(9) 0.066 Uiso 1 1 calc R
H22I H 0.188(2) 0.7925(12) 0.5827(9) 0.066 Uiso 1 1 calc R
C30B C 0.6038(3) 0.78387(18) 0.4362(2) 0.0418(9) Uani 1 1 d .
H30A H 0.5785(13) 0.7862(13) 0.3856(17) 0.063 Uiso 1 1 calc R
H30B H 0.664(2) 0.7607(11) 0.4474(16) 0.063 Uiso 1 1 calc R
H30C H 0.621(2) 0.8207(14) 0.4552(15) 0.063 Uiso 1 1 calc R
C30A C 0.4739(3) 0.68006(18) 0.4293(2) 0.0426(9) Uani 1 1 d .
H30D H 0.537(2) 0.6579(9) 0.4411(16) 0.064 Uiso 1 1 calc R
H30E H 0.453(3) 0.6859(3) 0.3785(16) 0.064 Uiso 1 1 calc R
H30F H 0.419(3) 0.6605(9) 0.4444(15) 0.064 Uiso 1 1 calc R
C30C C 0.3738(3) 0.7962(2) 0.4427(2) 0.0431(9) Uani 1 1 d .
H30G H 0.3503(18) 0.7919(12) 0.3926(16) 0.065 Uiso 1 1 calc R
H30H H 0.3887(9) 0.8346(13) 0.4539(17) 0.065 Uiso 1 1 calc R
H30I H 0.3213(19) 0.7837(11) 0.4649(16) 0.065 Uiso 1 1 calc R
C31C C 0.7883(3) 0.69818(19) 0.5943(3) 0.0440(9) Uani 1 1 d .
H31A H 0.7548(19) 0.6687(14) 0.5626(17) 0.066 Uiso 1 1 calc R
H31B H 0.857(2) 0.6861(15) 0.6192(8) 0.066 Uiso 1 1 calc R
H31C H 0.793(2) 0.7316(12) 0.5670(16) 0.066 Uiso 1 1 calc R
C31B C 0.7767(3) 0.77032(19) 0.7294(2) 0.0409(8) Uani 1 1 d .
H31D H 0.848(2) 0.7597(8) 0.7477(15) 0.061 Uiso 1 1 calc R
H31E H 0.743(2) 0.7730(11) 0.7681(16) 0.061 Uiso 1 1 calc R
H31F H 0.773(2) 0.8062(12) 0.7060(9) 0.061 Uiso 1 1 calc R
C31A C 0.7105(3) 0.64749(18) 0.7190(3) 0.0437(9) Uani 1 1 d .
H31G H 0.665(3) 0.6528(6) 0.7525(17) 0.066 Uiso 1 1 calc R
H31H H 0.783(2) 0.6402(9) 0.7463(17) 0.066 Uiso 1 1 calc R
H31I H 0.685(3) 0.6151(11) 0.6874(11) 0.066 Uiso 1 1 calc R
C32B C 0.2899(3) 0.67012(17) 0.5532(2) 0.0383(8) Uani 1 1 d .
H32A H 0.2557(14) 0.7027(13) 0.5707(12) 0.057 Uiso 1 1 calc R
H32B H 0.2497(15) 0.6352(12) 0.5563(14) 0.057 Uiso 1 1 calc R
H32C H 0.2921(3) 0.6767(14) 0.5027(16) 0.057 Uiso 1 1 calc R
C32A C 0.4201(3) 0.64377(18) 0.7058(3) 0.0416(9) Uani 1 1 d .
H32D H 0.371(2) 0.6119(13) 0.7040(3) 0.062 Uiso 1 1 calc R
H32E H 0.394(3) 0.6771(11) 0.7275(10) 0.062 Uiso 1 1 calc R
H32F H 0.490(2) 0.6329(14) 0.7349(11) 0.062 Uiso 1 1 calc R
C32C C 0.4908(3) 0.59631(16) 0.5772(3) 0.0462(10) Uani 1 1 d .
H32G H 0.507(3) 0.5681(11) 0.6149(14) 0.069 Uiso 1 1 calc R
H32H H 0.554(3) 0.6073(5) 0.5638(19) 0.069 Uiso 1 1 calc R
H32I H 0.442(2) 0.5806(11) 0.5358(18) 0.069 Uiso 1 1 calc R
O100 O 0.1649(2) 0.90769(12) 0.47313(16) 0.0402(6) Uani 1 1 d .
C103 C 0.1663(4) 0.92574(19) 0.4002(2) 0.0460(9) Uani 1 1 d .
H10J H 0.1735 0.8921 0.3695 0.055 Uiso 1 1 calc R
H10K H 0.2262 0.9525 0.4012 0.055 Uiso 1 1 calc R
C102 C 0.0609(4) 0.9556(2) 0.3710(3) 0.0507(10) Uani 1 1 d .
H10L H 0.0659 0.9848 0.3338 0.061 Uiso 1 1 calc R
H10M H 0.0040 0.9276 0.3497 0.061 Uiso 1 1 calc R
C101 C 0.0413(4) 0.9833(2) 0.4386(3) 0.0519(11) Uani 1 1 d .
H10N H -0.0354 0.9912 0.4332 0.062 Uiso 1 1 calc R
H10O H 0.0818 1.0197 0.4502 0.062 Uiso 1 1 calc R
C100 C 0.0812(3) 0.9382(2) 0.4964(3) 0.0487(10) Uani 1 1 d .
H10P H 0.1094 0.9565 0.5446 0.058 Uiso 1 1 calc R
H10Q H 0.0230 0.9115 0.5000 0.058 Uiso 1 1 calc R
Li1 Li 0.2743(6) 0.8650(4) 0.5324(4) 0.0544(19) Uani 1 1 d .

loop_
_atom_site_aniso_label
_atom_site_aniso_U_11
_atom_site_aniso_U_22
_atom_site_aniso_U_33
_atom_site_aniso_U_23
_atom_site_aniso_U_13
_atom_site_aniso_U_12
Sn1 0.01700(7) 0.01958(8) 0.01893(9) 0.00018(8) 0.00577(5) -0.00024(8)
Si1 0.0219(3) 0.0198(4) 0.0249(4) 0.0020(3) 0.0059(3) -0.0025(3)
Si2 0.0200(3) 0.0230(4) 0.0208(4) -0.0011(3) 0.0073(3) 0.0003(3)
Si3 0.0194(3) 0.0215(4) 0.0243(4) -0.0033(3) 0.0092(3) -0.0017(3)
Si10 0.0320(4) 0.0214(4) 0.0383(5) 0.0070(4) 0.0069(4) 0.0003(3)
Si11 0.0250(4) 0.0316(4) 0.0289(5) -0.0032(4) 0.0041(3) 0.0000(3)
Si12 0.0348(4) 0.0267(4) 0.0315(5) 0.0026(4) 0.0144(4) -0.0059(4)
Si20 0.0300(4) 0.0258(4) 0.0272(5) -0.0042(4) 0.0101(3) 0.0023(3)
Si21 0.0256(4) 0.0329(4) 0.0246(5) 0.0037(3) 0.0094(3) 0.0048(3)
Si22 0.0209(3) 0.0313(4) 0.0292(5) -0.0018(4) 0.0101(3) -0.0035(3)
Si30 0.0263(4) 0.0360(5) 0.0246(5) -0.0073(4) 0.0103(3) -0.0056(3)
Si31 0.0229(4) 0.0306(4) 0.0333(5) 0.0036(4) 0.0127(3) 0.0053(3)
Si32 0.0318(4) 0.0249(4) 0.0367(5) -0.0068(4) 0.0182(4) -0.0075(3)
C10B 0.059(2) 0.0243(16) 0.053(3) 0.0097(16) 0.0189(19) -0.0028(15)
C10A 0.046(2) 0.0303(17) 0.061(3) 0.0040(17) 0.0196(18) 0.0096(15)
C10C 0.044(2) 0.041(2) 0.055(3) 0.0158(19) -0.0056(18) 0.0015(16)
C11A 0.0243(14) 0.044(2) 0.050(2) -0.0114(17) 0.0032(15) -0.0024(14)
C11C 0.042(2) 0.082(3) 0.036(2) 0.020(2) 0.0085(17) 0.013(2)
C11B 0.050(2) 0.051(2) 0.055(3) -0.025(2) -0.004(2) 0.0049(19)
C12B 0.0455(19) 0.0400(19) 0.036(2) -0.0015(16) 0.0198(16) 0.0022(15)
C12A 0.052(2) 0.040(2) 0.070(3) 0.008(2) 0.029(2) -0.0139(18)
C12C 0.064(2) 0.042(2) 0.029(2) 0.0058(17) 0.0110(18) -0.0026(19)
C20A 0.052(2) 0.046(2) 0.038(2) -0.0066(17) 0.0227(17) 0.0085(17)
C20B 0.046(2) 0.0342(18) 0.043(2) -0.0097(16) 0.0055(16) -0.0032(15)
C20C 0.0406(18) 0.0353(19) 0.047(3) 0.0041(17) 0.0105(16) 0.0033(15)
C21B 0.045(2) 0.048(2) 0.047(3) 0.0155(18) 0.0212(17) 0.0000(17)
C21A 0.054(2) 0.055(2) 0.024(2) 0.0002(17) 0.0036(16) 0.0110(18)
C21C 0.0281(16) 0.045(2) 0.058(3) 0.0033(18) 0.0106(16) 0.0072(15)
C22C 0.0297(17) 0.047(2) 0.072(3) -0.009(2) 0.0273(18) -0.0044(15)
C22B 0.0363(18) 0.0361(19) 0.054(3) -0.0069(17) 0.0171(17) -0.0093(15)
C22A 0.0297(16) 0.061(2) 0.037(2) 0.0020(18) -0.0011(14) -0.0093(16)
C30B 0.048(2) 0.047(2) 0.036(2) -0.0059(17) 0.0215(16) -0.0144(16)
C30A 0.051(2) 0.048(2) 0.036(2) -0.0173(17) 0.0224(17) -0.0165(17)
C30C 0.0368(18) 0.066(3) 0.0233(19) -0.0037(17) 0.0009(14) 0.0037(17)
C31C 0.0408(19) 0.048(2) 0.051(3) 0.0087(18) 0.0266(18) 0.0152(16)
C31B 0.0302(16) 0.053(2) 0.039(2) 0.0023(17) 0.0060(14) -0.0083(15)
C31A 0.0382(19) 0.045(2) 0.053(3) 0.0150(18) 0.0214(17) 0.0133(15)
C32B 0.0314(16) 0.046(2) 0.041(2) -0.0123(16) 0.0165(15) -0.0137(14)
C32A 0.046(2) 0.041(2) 0.043(2) 0.0038(17) 0.0220(17) -0.0078(16)
C32C 0.052(2) 0.0261(17) 0.068(3) -0.0132(18) 0.030(2) -0.0073(16)
O100 0.0353(13) 0.0463(15) 0.0353(16) 0.0075(12) 0.0015(11) 0.0081(11)
C103 0.058(2) 0.043(2) 0.035(2) 0.0036(17) 0.0083(17) 0.0112(18)
C102 0.058(2) 0.050(2) 0.037(2) 0.0031(18) -0.0028(18) 0.0099(19)
C101 0.051(2) 0.052(2) 0.052(3) 0.004(2) 0.0094(19) 0.0150(18)
C100 0.0399(19) 0.061(3) 0.045(3) 0.007(2) 0.0098(17) 0.0101(18)
Li1 0.049(4) 0.071(5) 0.037(4) 0.008(4) -0.002(3) 0.023(4)

loop_
_atom_type_symbol
_atom_type_description
_atom_type_scat_dispersion_real
_atom_type_scat_dispersion_imag
_atom_type_scat_source
C C 0.0033 0.0016 'International Tables Vol C Tables 4.2.6.8 and 6.1.1.4'
H H 0.0000 0.0000 'International Tables Vol C Tables 4.2.6.8 and 6.1.1.4'
Li Li -0.0003 0.0001 'International Tables Vol C Tables 4.2.6.8 and 6.1.1.4'
O O 0.0106 0.0060 'International Tables Vol C Tables 4.2.6.8 and 6.1.1.4'
Si Si 0.0817 0.0704 'International Tables Vol C Tables 4.2.6.8 and 6.1.1.4'
Sn Sn -0.6537 1.4246 'International Tables Vol C Tables 4.2.6.8 and 6.1.1.4'

loop_
_geom_angle_atom_site_label_1
_geom_angle_atom_site_label_2
_geom_angle_atom_site_label_3
_geom_angle
Si2 Sn1 Si3 110.10(3)
Si2 Sn1 Si1 113.89(3)
Si3 Sn1 Si1 110.35(3)
Si2 Sn1 Li1 104.31(19)
Si3 Sn1 Li1 104.59(18)
Si1 Sn1 Li1 113.1(2)
Si11 Si1 Si12 104.92(5)
Si11 Si1 Si10 108.92(5)
Si12 Si1 Si10 98.15(5)
Si11 Si1 Sn1 125.95(4)
Si12 Si1 Sn1 109.97(4)
Si10 Si1 Sn1 105.51(4)
Si20 Si2 Si21 105.25(5)
Si20 Si2 Si22 98.85(4)
Si21 Si2 Si22 111.71(5)
Si20 Si2 Sn1 108.91(4)
Si21 Si2 Sn1 123.83(4)
Si22 Si2 Sn1 105.47(4)
Si32 Si3 Si31 102.67(5)
Si32 Si3 Si30 97.17(5)
Si31 Si3 Si30 113.13(5)
Si32 Si3 Sn1 113.86(4)
Si31 Si3 Sn1 122.77(4)
Si30 Si3 Sn1 104.49(4)
C10A Si10 C10C 106.0(2)
C10A Si10 C10B 103.05(19)
C10C Si10 C10B 106.0(2)
C10A Si10 Si1 117.40(14)
C10C Si10 Si1 110.34(14)
C10B Si10 Si1 113.16(14)
C11C Si11 C11B 108.4(3)
C11C Si11 C11A 105.7(2)
C11B Si11 C11A 105.80(19)
C11C Si11 Si1 111.84(16)
C11B Si11 Si1 111.38(15)
C11A Si11 Si1 113.33(14)
C12B Si12 C12C 108.6(2)
C12B Si12 C12A 103.7(2)
C12C Si12 C12A 106.5(2)
C12B Si12 Si1 113.92(13)
C12C Si12 Si1 109.85(15)
C12A Si12 Si1 113.82(17)
C20B Si20 C20C 107.65(19)
C20B Si20 C20A 105.2(2)
C20C Si20 C20A 107.31(19)
C20B Si20 Si2 112.61(13)
C20C Si20 Si2 110.64(14)
C20A Si20 Si2 113.05(14)
C21C Si21 C21A 105.9(2)
C21C Si21 C21B 106.82(19)
C21A Si21 C21B 105.7(2)
C21C Si21 Si2 110.41(15)
C21A Si21 Si2 112.99(14)
C21B Si21 Si2 114.43(15)
C22B Si22 C22C 102.38(18)
C22B Si22 C22A 108.1(2)
C22C Si22 C22A 104.2(2)
C22B Si22 Si2 118.12(13)
C22C Si22 Si2 113.97(15)
C22A Si22 Si2 108.96(12)
C30B Si30 C30A 102.08(18)
C30B Si30 C30C 106.7(2)
C30A Si30 C30C 106.7(2)
C30B Si30 Si3 118.46(14)
C30A Si30 Si3 113.91(15)
C30C Si30 Si3 108.19(13)
C31B Si31 C31A 104.2(2)
C31B Si31 C31C 110.07(19)
C31A Si31 C31C 106.41(18)
C31B Si31 Si3 109.95(13)
C31A Si31 Si3 113.05(13)
C31C Si31 Si3 112.76(15)
C32A Si32 C32B 107.63(19)
C32A Si32 C32C 105.7(2)
C32B Si32 C32C 107.8(2)
C32A Si32 Si3 112.85(14)
C32B Si32 Si3 111.35(13)
C32C Si32 Si3 111.17(13)
C103 O100 C100 109.3(3)
C103 O100 Li1 122.9(4)
C100 O100 Li1 126.4(4)
O100 C103 C102 105.2(4)
C101 C102 C103 102.1(4)
C102 C101 C100 102.7(4)
O100 C100 C101 105.6(4)
O100 Li1 Sn1 157.9(5)

loop_
_geom_bond_atom_site_label_1
_geom_bond_atom_site_label_2
_geom_bond_distance
Sn1 Si2 2.6853(10)
Sn1 Si3 2.6876(9)
Sn1 Si1 2.6926(9)
Sn1 Li1 2.744(7)
Si1 Si11 2.3691(15)
Si1 Si12 2.3706(14)
Si1 Si10 2.3842(12)
Si2 Si20 2.3619(12)
Si2 Si21 2.3761(13)
Si2 Si22 2.3845(13)
Si3 Si32 2.3608(11)
Si3 Si31 2.3705(13)
Si3 Si30 2.3786(14)
Si10 C10A 1.877(4)
Si10 C10C 1.883(4)
Si10 C10B 1.886(4)
Si11 C11C 1.861(5)
Si11 C11B 1.881(4)
Si11 C11A 1.883(4)
Si12 C12B 1.877(4)
Si12 C12C 1.885(5)
Si12 C12A 1.894(4)
Si20 C20B 1.875(4)
Si20 C20C 1.888(4)
Si20 C20A 1.889(4)
Si21 C21C 1.872(4)
Si21 C21A 1.875(4)
Si21 C21B 1.887(4)
Si22 C22B 1.878(4)
Si22 C22C 1.883(4)
Si22 C22A 1.884(4)
Si30 C30B 1.876(4)
Si30 C30A 1.881(4)
Si30 C30C 1.890(4)
Si31 C31B 1.880(4)
Si31 C31A 1.880(4)
Si31 C31C 1.885(4)
Si32 C32A 1.869(4)
Si32 C32B 1.878(4)
Si32 C32C 1.898(4)
O100 C103 1.444(5)
O100 C100 1.448(5)
O100 Li1 1.863(7)
C103 C102 1.509(6)
C102 C101 1.504(7)
C101 C100 1.508(6)
